data_2200562
loop_
_publ_author_name
'Rybakov, Victor B.'
'Chernyshev, Vladimir V.'
'Ukrainets, Igor V.'
'Bezugly, Peter A.'
'Sidorenko, Lyudmila V.'
'Skaif, Nicola'

_publ_section_title
;
 4-(4-Ethoxyphenylamino)-2-oxo-1,2-dihydroquinoline
;
_journal_issue 8
_journal_name_full 'Acta Crystallographica Section E'
_journal_page_first o721
_journal_page_last o722
_journal_paper_doi 10.1107/S160053680101100X
_journal_volume 57
_journal_year 2001
_chemical_formula_moiety 'C17 H16 N2 O2'
_chemical_formula_sum 'C17 H16 N2 O2'
_chemical_formula_weight 280.32
_chemical_melting_point 835.1(10)
_chemical_name_systematic ' 4-(4-ethoxyphenylamino)-2-oxo-1,2-dihydroquinoline'
_space_group_IT_number 2
_symmetry_cell_setting triclinic
_symmetry_space_group_name_Hall '-P 1'
_symmetry_space_group_name_H-M 'P -1'
_atom_type_scat_source 'International Tables Vol C Tables 4.2.6.8 and 6.1.1.4'
_cell_angle_alpha 105.85(4)
_cell_angle_beta 93.44(3)
_cell_angle_gamma 106.89(3)
_cell_formula_units_Z 2
_cell_length_a 7.075(3)
_cell_length_b 8.783(5)
_cell_length_c 12.469(5)
_cell_measurement_reflns_used 22
_cell_measurement_temperature 293(2)
_cell_measurement_theta_max 17.7
_cell_measurement_theta_min 15.7
_cell_volume 705.0(6)
_computing_cell_refinement 'CAD-4 Software'
_computing_data_collection 'CAD-4 Software (Enraf-Nonius, 1989)'
_computing_data_reduction 'WinGX98 (Farrugia, 1998a)'
_computing_molecular_graphics 'ORTEP3 (Farrugia, 1998b)'
_computing_publication_material SHELXL97
_computing_structure_refinement 'SHELXL97 (Sheldrick, 1997a)'
_computing_structure_solution 'SHELXS97 (Sheldrick, 1997b)'
_diffrn_measurement_device 'Enraf Nonius CAD4'
_diffrn_measurement_method \w
_diffrn_radiation_type MoK\a
_diffrn_radiation_wavelength .71073
_diffrn_reflns_av_R_equivalents .017
_diffrn_reflns_limit_h_max 8
_diffrn_reflns_limit_h_min -8
_diffrn_reflns_limit_k_max 10
_diffrn_reflns_limit_k_min 0
_diffrn_reflns_limit_l_max 14
_diffrn_reflns_limit_l_min -15
_diffrn_reflns_number 2956
_diffrn_reflns_theta_max 26.0
_diffrn_reflns_theta_min 1.72
_diffrn_standards_decay_% 1
_diffrn_standards_interval_count 200
_diffrn_standards_interval_time 125
_diffrn_standards_number 2
_exptl_absorpt_coefficient_mu .09
_exptl_absorpt_correction_type none
_exptl_crystal_colour colourless
_exptl_crystal_density_diffrn 1.321
_exptl_crystal_density_method 'not measured'
_exptl_crystal_description prism
_exptl_crystal_F_000 296
_exptl_crystal_size_max .43
_exptl_crystal_size_mid .33
_exptl_crystal_size_min .18
_refine_diff_density_max .212
_refine_diff_density_min -.198
_refine_ls_extinction_coef .029(5)
_refine_ls_extinction_method 'SHELXL97 (Sheldrick, 1997a)'
_refine_ls_goodness_of_fit_ref 1.10
_refine_ls_hydrogen_treatment refall
_refine_ls_number_parameters 255
_refine_ls_number_reflns 2765
_refine_ls_R_factor_gt .046
_refine_ls_shift/su_max .049
_refine_ls_structure_factor_coef Fsqd
_refine_ls_weighting_details 'w=1/[\s^2^(Fo^2^)+(0.0500P)^2^] where P=(Fo^2^+2Fc^2^)/3'
_refine_ls_weighting_scheme calc
_refine_ls_wR_factor_ref .104
_reflns_number_gt 1912
_reflns_number_total 2765
_reflns_threshold_expression I>2\s(I)
_cod_data_source_file ya6028.cif
_cod_data_source_block I
_cod_depositor_comments
;
The following automatic conversions were performed:

'_chemical_melting_point' value '561-563_C' was changed to
'835.1(10)' - it was converted from degrees Celsius(C) to Kelvins(K),
the average value was taken and precision was estimated.

Automatic conversion script
Id: cif_fix_values 1646 2011-03-28 12:23:43Z adriana 

The following automatic conversions were performed:

'_chemical_melting_point' value '561-563_C' was changed to
'835.1(10)' - it was converted from degrees Celsius(C) to Kelvins(K),
the average value was taken and precision was estimated.

Automatic conversion script
Id: cif_fix_values 1715 2011-07-08 13:25:40Z adriana 
;
_cod_database_code 2200562
_cod_database_fobs_code 2200562

loop_
_symmetry_equiv_pos_as_xyz
'x, y, z'
'-x, -y, -z'

loop_
_atom_site_label
_atom_site_fract_x
_atom_site_fract_y
_atom_site_fract_z
_atom_site_U_iso_or_equiv
_atom_site_adp_type
_atom_site_type_symbol
N1 .3302(2) .5856(2) .57407(13) .0343(4) Uani N
C2 .3134(2) .4534(2) .61421(15) .0333(4) Uani C
O21 .4355(2) .3743(2) .59408(12) .0499(4) Uani O
C3 .1540(3) .4123(2) .67582(15) .0334(4) Uani C
C4 .0216(2) .4986(2) .69438(15) .0318(4) Uani C
N41 -.1416(2) .4544(2) .7477(2) .0443(4) Uani N
C5 .0523(2) .6465(2) .65758(14) .0320(4) Uani C
C6 -.0586(3) .7563(3) .6831(2) .0449(5) Uani C
C7 -.0175(3) .8956(3) .6475(2) .0498(5) Uani C
C8 .1360(3) .9295(2) .5841(2) .0423(5) Uani C
C9 .2469(3) .8248(2) .5577(2) .0356(4) Uani C
C10 .2084(2) .6839(2) .59548(14) .0296(4) Uani C
C11 -.1855(3) .3181(2) .7926(2) .0363(4) Uani C
C12 -.3678(3) .1944(2) .7587(2) .0404(5) Uani C
C13 -.4152(3) .0619(2) .8031(2) .0413(5) Uani C
C14 -.2768(3) .0526(2) .8821(2) .0375(4) Uani C
O141 -.3045(2) -.0749(2) .92861(11) .0489(4) Uani O
C15 -.0944(3) .1797(2) .9191(2) .0428(5) Uani C
C16 -.0510(3) .3111(2) .8759(2) .0437(5) Uani C
C17 -.4821(3) -.2150(3) .8858(2) .0453(5) Uani C
C18 -.4656(4) -.3439(3) .9401(3) .0581(6) Uani C
H1 .425(3) .604(3) .5253(18) .056(6) Uiso H
H3 .143(3) .320(2) .7003(14) .036(5) Uiso H
H6 -.158(3) .739(3) .7323(17) .057(6) Uiso H
H7 -.087(3) .967(3) .6655(19) .069(7) Uiso H
H8 .163(3) 1.030(3) .5608(16) .049(5) Uiso H
H9 .355(3) .843(2) .5142(15) .040(5) Uiso H
H12 -.458(3) .204(2) .7058(17) .050(6) Uiso H
H13 -.546(3) -.024(3) .7808(16) .049(5) Uiso H
H15 -.004(3) .174(3) .9774(17) .050(5) Uiso H
H16 .072(3) .405(3) .9048(16) .052(6) Uiso H
H41 -.243(4) .478(3) .7251(19) .066(7) Uiso H
H171 -.598(3) -.177(2) .9037(16) .044(5) Uiso H
H172 -.486(3) -.254(3) .8010(19) .056(6) Uiso H
H181 -.459(4) -.303(3) 1.020(2) .083(9) Uiso H
H182 -.339(4) -.375(3) .926(2) .093(9) Uiso H
H183 -.580(4) -.442(4) .915(2) .100(10) Uiso H

loop_
_atom_site_aniso_label
_atom_site_aniso_U_11
_atom_site_aniso_U_22
_atom_site_aniso_U_33
_atom_site_aniso_U_12
_atom_site_aniso_U_13
_atom_site_aniso_U_23
_atom_site_aniso_type_symbol
N1 .0333(8) .0380(9) .0429(9) .0171(7) .0153(7) .0220(7) N
C2 .0334(9) .0364(10) .0385(10) .0164(8) .0095(8) .0184(8) C
O21 .0516(8) .0618(9) .0684(10) .0396(7) .0321(7) .0429(8) O
C3 .0370(9) .0302(9) .0398(10) .0131(8) .0103(8) .0179(8) C
C4 .0304(9) .0312(9) .0370(10) .0098(7) .0084(7) .0147(8) C
N41 .0379(9) .0477(10) .0671(12) .0228(8) .0255(8) .0356(9) N
C5 .0319(9) .0307(9) .0364(10) .0118(7) .0065(7) .0127(8) C
C6 .0474(11) .0450(11) .0562(13) .0255(9) .0221(10) .0231(10) C
C7 .0575(13) .0410(11) .0658(14) .0309(10) .0167(11) .0224(11) C
C8 .0508(12) .0332(10) .0479(12) .0157(9) .0038(9) .0187(9) C
C9 .0373(10) .0358(10) .0370(10) .0110(8) .0048(8) .0173(8) C
C10 .0304(9) .0289(9) .0309(9) .0097(7) .0033(7) .0110(7) C
C11 .0357(10) .0383(10) .0446(11) .0158(8) .0173(8) .0213(9) C
C12 .0333(10) .0484(11) .0458(11) .0133(8) .0055(8) .0240(9) C
C13 .0337(10) .0414(11) .0457(11) .0032(8) .0008(8) .0189(9) C
C14 .0395(10) .0364(10) .0371(10) .0077(8) .0062(8) .0166(8) C
O141 .0471(8) .0431(8) .0535(9) -.0003(6) -.0060(6) .0284(7) O
C15 .0361(10) .0462(11) .0442(12) .0040(9) -.0010(9) .0224(10) C
C16 .0339(10) .0425(11) .0508(12) .0018(9) .0047(9) .0196(9) C
C17 .0384(11) .0417(11) .0541(14) .0025(9) .0061(9) .0230(10) C
C18 .058(2) .0477(13) .071(2) .0060(12) .0079(13) .0344(13) C

loop_
_geom_angle_atom_site_label_1
_geom_angle_atom_site_label_2
_geom_angle_atom_site_label_3
_geom_angle
_geom_angle_publ_flag
C2 N1 C10 123.42(15) yes
C2 N1 H1 116.8(12) no
C10 N1 H1 119.6(12) no
O21 C2 N1 119.2(2) yes
O21 C2 C3 123.8(2) yes
N1 C2 C3 117.00(15) yes
C4 C3 C2 122.4(2) yes
C4 C3 H3 121.9(11) no
C2 C3 H3 115.7(11) no
C3 C4 N41 123.4(2) yes
C3 C4 C5 119.2(2) yes
N41 C4 C5 117.42(15) yes
C4 N41 C11 123.7(2) yes
C4 N41 H41 114.7(15) no
C11 N41 H41 115.3(15) no
C6 C5 C10 117.9(2) yes
C6 C5 C4 124.6(2) yes
C10 C5 C4 117.49(15) yes
C7 C6 C5 121.2(2) yes
C7 C6 H6 119.6(12) no
C5 C6 H6 119.0(12) no
C6 C7 C8 120.3(2) yes
C6 C7 H7 120.7(14) no
C8 C7 H7 119.0(14) no
C9 C8 C7 120.0(2) yes
C9 C8 H8 121.6(12) no
C7 C8 H8 118.4(11) no
C8 C9 C10 120.1(2) yes
C8 C9 H9 123.3(11) no
C10 C9 H9 116.6(10) no
N1 C10 C5 120.22(15) yes
N1 C10 C9 119.2(2) yes
C5 C10 C9 120.5(2) yes
C12 C11 C16 118.6(2) yes
C12 C11 N41 120.2(2) yes
C16 C11 N41 121.1(2) yes
C11 C12 C13 121.1(2) yes
C11 C12 H12 117.5(12) no
C13 C12 H12 121.3(12) no
C14 C13 C12 119.7(2) yes
C14 C13 H13 119.2(11) no
C12 C13 H13 121.1(11) no
O141 C14 C13 124.7(2) yes
O141 C14 C15 115.8(2) yes
C13 C14 C15 119.5(2) yes
C14 O141 C17 117.59(14) yes
C16 C15 C14 120.2(2) yes
C16 C15 H15 122.0(12) no
C14 C15 H15 117.8(12) no
C15 C16 C11 120.8(2) yes
C15 C16 H16 120.9(11) no
C11 C16 H16 118.2(11) no
O141 C17 C18 107.2(2) yes
O141 C17 H171 108.5(11) no
C18 C17 H171 112.3(11) no
O141 C17 H172 106.1(11) no
C18 C17 H172 112.6(12) no
H171 C17 H172 109.8(16) no
C17 C18 H181 111.0(16) no
C17 C18 H182 111.3(15) no
H181 C18 H182 107(2) no
C17 C18 H183 111.8(16) no
H181 C18 H183 106(2) no
H182 C18 H183 110(2) no

loop_
_geom_bond_atom_site_label_1
_geom_bond_atom_site_label_2
_geom_bond_site_symmetry_1
_geom_bond_site_symmetry_2
_geom_bond_distance
_geom_bond_publ_flag
N1 C2 . . 1.363(2) yes
N1 C10 . . 1.375(2) yes
C2 O21 . . 1.254(2) yes
C2 C3 . . 1.419(2) yes
C3 C4 . . 1.359(2) yes
C3 H3 . . .93(2) no
C4 N41 . . 1.378(2) yes
C4 C5 . . 1.455(2) yes
N41 C11 . . 1.419(2) yes
N41 H41 . . .86(2) no
C5 C6 . . 1.396(3) yes
C5 C10 . . 1.400(2) yes
C6 C7 . . 1.373(3) yes
C6 H6 . . .96(2) no
C7 C8 . . 1.391(3) yes
C7 H7 . . .90(2) no
C8 C9 . . 1.362(3) yes
C8 H8 . . .98(2) no
C9 C10 . . 1.402(2) yes
C9 H9 . . .96(2) no
C11 C12 . . 1.375(3) yes
C11 C16 . . 1.392(3) yes
C12 C13 . . 1.386(3) yes
C12 H12 . . .92(2) no
C13 C14 . . 1.382(3) yes
C13 H13 . . .97(2) no
C14 O141 . . 1.367(2) yes
C14 C15 . . 1.391(3) yes
O141 C17 . . 1.428(2) yes
C15 C16 . . 1.368(3) yes
C15 H15 . . .96(2) no
C16 H16 . . .97(2) no
C17 C18 . . 1.497(3) yes
C17 H171 . . .99(2) no
C17 H172 . . 1.01(2) no
C18 H181 . . .96(3) no
C18 H182 . . 1.02(3) no
C18 H183 . . .95(3) no
